data_4328294
loop_
_publ_author_name
'Qun Zhao'
'Jason L. Freeman'
'Jianwei Wang'
'Yuanli Zhang'
'Tracy P. Hamilton'
'Christopher M. Lawson'
'Gary M. Gray'

_publ_section_title
;
 Syntheses, X-ray Crystal Structures, and Optical, Fluorescence, and
 Nonlinear Optical Characterizations of Diphenylphosphino-Substituted
 Bithiophenes
;
_journal_name_full 'Inorganic Chemistry'
_journal_page_first 2016
_journal_page_last 2030
_journal_paper_doi 10.1021/ic201309k
_journal_volume 51
_journal_year 2012
_chemical_formula_sum 'C20 H15 O P S2'
_chemical_formula_weight 366.41
_chemical_name_systematic
; 
 ? 
;
_space_group_IT_number 2
_symmetry_cell_setting triclinic
_symmetry_space_group_name_Hall '-P 1'
_symmetry_space_group_name_H-M 'P -1'
_atom_sites_solution_hydrogens geom
_atom_sites_solution_primary direct
_atom_sites_solution_secondary difmap
_audit_creation_method SHELXL-97
_audit_update_record
;
2010-03-22 # Formatted by publCIF
;
_cell_angle_alpha 79.99(3)
_cell_angle_beta 83.97(3)
_cell_angle_gamma 70.75(3)
_cell_formula_units_Z 2
_cell_length_a 6.2348(12)
_cell_length_b 8.5970(17)
_cell_length_c 17.503(4)
_cell_measurement_reflns_used 316
_cell_measurement_temperature 293(2)
_cell_measurement_theta_max 16
_cell_measurement_theta_min 14
_cell_volume 871.1(4)
_computing_cell_refinement 'Bruker XSCANS'
_computing_data_collection 'Bruker XSCANS'
_computing_data_reduction 'Bruker SHELXTL'
_computing_molecular_graphics 'Bruker SHELXTL'
_computing_publication_material 'Bruker SHELXTL'
_computing_structure_refinement 'SHELXL-97 (Sheldrick, 1997)'
_computing_structure_solution 'SHELXS-97 (Sheldrick, 1990)'
_diffrn_ambient_temperature 293(2)
_diffrn_measured_fraction_theta_full 1.000
_diffrn_measured_fraction_theta_max 1.000
_diffrn_measurement_device_type 'Bruker P4'
_diffrn_measurement_method '\w scans'
_diffrn_radiation_monochromator graphite
_diffrn_radiation_source 'fine-focus sealed tube'
_diffrn_radiation_type MoK\a
_diffrn_radiation_wavelength 0.71073
_diffrn_reflns_av_R_equivalents 0.0350
_diffrn_reflns_av_sigmaI/netI 0.0403
_diffrn_reflns_limit_h_max 1
_diffrn_reflns_limit_h_min -7
_diffrn_reflns_limit_k_max 10
_diffrn_reflns_limit_k_min -10
_diffrn_reflns_limit_l_max 20
_diffrn_reflns_limit_l_min -20
_diffrn_reflns_number 3988
_diffrn_reflns_theta_full 24.97
_diffrn_reflns_theta_max 24.97
_diffrn_reflns_theta_min 2.37
_diffrn_standards_decay_% 1.4
_diffrn_standards_interval_time 120
_diffrn_standards_number 3
_exptl_absorpt_coefficient_mu 0.401
_exptl_absorpt_correction_type none
_exptl_crystal_colour colorless
_exptl_crystal_density_diffrn 1.397
_exptl_crystal_description needles
_exptl_crystal_F_000 380
_exptl_crystal_size_max 0.6
_exptl_crystal_size_mid 0.3
_exptl_crystal_size_min 0.2
_refine_diff_density_max 0.682
_refine_diff_density_min -0.522
_refine_diff_density_rms 0.076
_refine_ls_extinction_coef 0.039(6)
_refine_ls_extinction_expression Fc^*^=kFc[1+0.001xFc^2^\l^3^/sin(2\q)]^-1/4^
_refine_ls_extinction_method SHELXL
_refine_ls_goodness_of_fit_ref 1.053
_refine_ls_hydrogen_treatment constr
_refine_ls_matrix_type full
_refine_ls_number_parameters 218
_refine_ls_number_reflns 3069
_refine_ls_number_restraints 0
_refine_ls_restrained_S_all 1.053
_refine_ls_R_factor_all 0.0658
_refine_ls_R_factor_gt 0.0537
_refine_ls_shift/su_max 0.007
_refine_ls_shift/su_mean 0.001
_refine_ls_structure_factor_coef Fsqd
_refine_ls_weighting_details 'calc w=1/[\s^2^(Fo^2^)+(0.1013P)^2^+0.5460P] where P=(Fo^2^+2Fc^2^)/3'
_refine_ls_weighting_scheme calc
_refine_ls_wR_factor_gt 0.1578
_refine_ls_wR_factor_ref 0.1690
_reflns_number_gt 2581
_reflns_number_total 3069
_reflns_threshold_expression >2sigma(I)
_cod_data_source_file ic201309k_si_002_3.cif
_cod_data_source_block zq511a
_cod_original_cell_volume 871.1(3)
_cod_database_code 4328294

loop_
_symmetry_equiv_pos_as_xyz
'x, y, z'
'-x, -y, -z'

loop_
_atom_site_label
_atom_site_type_symbol
_atom_site_fract_x
_atom_site_fract_y
_atom_site_fract_z
_atom_site_U_iso_or_equiv
_atom_site_adp_type
_atom_site_occupancy
_atom_site_symmetry_multiplicity
_atom_site_calc_flag
_atom_site_refinement_flags
C1 C 0.2788(5) 0.4495(4) 0.20816(17) 0.0367(7) Uani 1 1 d .
C2 C 0.0911(6) 0.4252(5) 0.1859(2) 0.0500(9) Uani 1 1 d .
H2 H -0.0484 0.4510 0.2137 0.060 Uiso 1 1 calc R
C3 C 0.1302(6) 0.3575(5) 0.1168(2) 0.0508(9) Uani 1 1 d .
H3 H 0.0190 0.3329 0.0943 0.061 Uiso 1 1 calc R
C4 C 0.3486(5) 0.3305(4) 0.08529(17) 0.0371(7) Uani 1 1 d .
C5 C 0.4491(5) 0.2614(4) 0.01506(18) 0.0392(7) Uani 1 1 d .
C6 C 0.3287(5) 0.2380(4) -0.04790(16) 0.0351(7) Uani 1 1 d .
H6 H 0.1721 0.2664 -0.0509 0.042 Uiso 1 1 calc R
C7 C 0.4998(8) 0.1629(5) -0.1036(2) 0.0634(11) Uani 1 1 d .
H7 H 0.4635 0.1361 -0.1487 0.076 Uiso 1 1 calc R
C8 C 0.7132(7) 0.1340(5) -0.0868(2) 0.0620(11) Uani 1 1 d .
H8 H 0.8382 0.0866 -0.1187 0.074 Uiso 1 1 calc R
C9 C 0.2537(6) 0.4072(4) 0.37645(17) 0.0395(7) Uani 1 1 d .
C10 C 0.4265(8) 0.3065(6) 0.4240(2) 0.0712(12) Uani 1 1 d .
H10 H 0.5762 0.3018 0.4098 0.085 Uiso 1 1 calc R
C11 C 0.3794(10) 0.2147(7) 0.4914(3) 0.0903(16) Uani 1 1 d .
H11 H 0.4968 0.1482 0.5228 0.108 Uiso 1 1 calc R
C12 C 0.1617(9) 0.2197(6) 0.5128(2) 0.0743(13) Uani 1 1 d .
H12 H 0.1303 0.1576 0.5591 0.089 Uiso 1 1 calc R
C13 C -0.0087(8) 0.3144(6) 0.4671(2) 0.0708(12) Uani 1 1 d .
H13 H -0.1572 0.3163 0.4817 0.085 Uiso 1 1 calc R
C14 C 0.0358(7) 0.4096(5) 0.3982(2) 0.0572(9) Uani 1 1 d .
H14 H -0.0828 0.4748 0.3670 0.069 Uiso 1 1 calc R
C15 C 0.1582(5) 0.7388(4) 0.28892(17) 0.0373(7) Uani 1 1 d .
C16 C 0.2559(6) 0.8461(4) 0.3105(2) 0.0508(8) Uani 1 1 d .
H16 H 0.4053 0.8061 0.3256 0.061 Uiso 1 1 calc R
C17 C 0.1327(7) 1.0132(5) 0.3097(3) 0.0637(11) Uani 1 1 d .
H17 H 0.1997 1.0850 0.3242 0.076 Uiso 1 1 calc R
C18 C -0.0891(7) 1.0732(5) 0.2875(2) 0.0592(10) Uani 1 1 d .
H18 H -0.1721 1.1853 0.2866 0.071 Uiso 1 1 calc R
C19 C -0.1861(6) 0.9655(5) 0.2667(2) 0.0547(9) Uani 1 1 d .
H19 H -0.3357 1.0056 0.2518 0.066 Uiso 1 1 calc R
C20 C -0.0660(6) 0.7999(4) 0.2676(2) 0.0458(8) Uani 1 1 d .
H20 H -0.1348 0.7285 0.2540 0.055 Uiso 1 1 calc R
O O 0.5817(4) 0.5100(3) 0.28766(13) 0.0471(6) Uani 1 1 d .
P P 0.33721(13) 0.52561(10) 0.28986(4) 0.0359(3) Uani 1 1 d .
S1 S 0.50347(13) 0.39110(10) 0.14235(4) 0.0408(3) Uani 1 1 d .
S2 S 0.73433(18) 0.19143(15) -0.00230(6) 0.0660(4) Uani 1 1 d .

loop_
_atom_site_aniso_label
_atom_site_aniso_U_11
_atom_site_aniso_U_22
_atom_site_aniso_U_33
_atom_site_aniso_U_23
_atom_site_aniso_U_13
_atom_site_aniso_U_12
C1 0.0355(16) 0.0368(16) 0.0376(16) -0.0086(12) 0.0048(12) -0.0118(13)
C2 0.0394(18) 0.065(2) 0.054(2) -0.0246(17) 0.0105(15) -0.0249(16)
C3 0.0399(18) 0.070(2) 0.056(2) -0.0266(17) 0.0084(15) -0.0300(17)
C4 0.0371(16) 0.0382(16) 0.0382(16) -0.0055(12) -0.0010(13) -0.0151(13)
C5 0.0444(18) 0.0375(16) 0.0378(16) -0.0052(12) 0.0048(13) -0.0179(14)
C6 0.0359(16) 0.0460(17) 0.0272(14) -0.0079(12) 0.0098(12) -0.0203(13)
C7 0.088(3) 0.068(3) 0.044(2) -0.0164(18) -0.001(2) -0.035(2)
C8 0.069(3) 0.062(2) 0.049(2) -0.0171(17) 0.0203(19) -0.015(2)
C9 0.0441(17) 0.0373(16) 0.0347(15) -0.0082(12) 0.0006(13) -0.0091(13)
C10 0.057(2) 0.082(3) 0.056(2) 0.007(2) -0.0098(19) -0.005(2)
C11 0.088(4) 0.094(4) 0.058(3) 0.017(2) -0.011(2) 0.000(3)
C12 0.109(4) 0.068(3) 0.041(2) 0.0044(19) 0.004(2) -0.029(3)
C13 0.084(3) 0.093(3) 0.048(2) -0.005(2) 0.009(2) -0.051(3)
C14 0.060(2) 0.070(2) 0.047(2) -0.0012(17) -0.0052(17) -0.031(2)
C15 0.0402(17) 0.0376(16) 0.0347(15) -0.0068(12) 0.0036(12) -0.0141(13)
C16 0.0451(19) 0.051(2) 0.060(2) -0.0148(16) 0.0010(16) -0.0182(16)
C17 0.068(3) 0.046(2) 0.085(3) -0.0202(19) 0.003(2) -0.0261(19)
C18 0.066(3) 0.0356(17) 0.068(2) -0.0057(16) 0.0062(19) -0.0096(17)
C19 0.048(2) 0.0459(19) 0.063(2) -0.0054(16) -0.0049(17) -0.0061(16)
C20 0.0453(19) 0.0398(17) 0.0535(19) -0.0080(14) -0.0052(15) -0.0137(15)
O 0.0337(12) 0.0555(14) 0.0537(14) -0.0162(11) -0.0016(10) -0.0126(10)
P 0.0318(5) 0.0387(5) 0.0371(5) -0.0096(3) 0.0005(3) -0.0098(3)
S1 0.0315(4) 0.0527(5) 0.0417(5) -0.0153(4) 0.0031(3) -0.0152(4)
S2 0.0517(6) 0.0854(8) 0.0623(6) -0.0265(5) 0.0084(5) -0.0193(5)

loop_
_atom_type_symbol
_atom_type_description
_atom_type_scat_dispersion_real
_atom_type_scat_dispersion_imag
_atom_type_scat_source
C C 0.0033 0.0016 'International Tables Vol C Tables 4.2.6.8 and 6.1.1.4'
H H 0.0000 0.0000 'International Tables Vol C Tables 4.2.6.8 and 6.1.1.4'
O O 0.0106 0.0060 'International Tables Vol C Tables 4.2.6.8 and 6.1.1.4'
P P 0.1023 0.0942 'International Tables Vol C Tables 4.2.6.8 and 6.1.1.4'
S S 0.1246 0.1234 'International Tables Vol C Tables 4.2.6.8 and 6.1.1.4'

loop_
_geom_angle_atom_site_label_1
_geom_angle_atom_site_label_2
_geom_angle_atom_site_label_3
_geom_angle
C2 C1 S1 110.8(2)
C2 C1 P 133.8(2)
S1 C1 P 115.38(17)
C1 C2 C3 112.9(3)
C1 C2 H2 123.6
C3 C2 H2 123.6
C4 C3 C2 113.7(3)
C4 C3 H3 123.1
C2 C3 H3 123.1
C3 C4 C5 128.8(3)
C3 C4 S1 109.9(2)
C5 C4 S1 121.3(2)
C4 C5 C6 127.2(3)
C4 C5 S2 121.6(2)
C6 C5 S2 111.3(2)
C7 C6 C5 106.6(3)
C7 C6 H6 126.7
C5 C6 H6 126.7
C8 C7 C6 115.9(3)
C8 C7 H7 122.1
C6 C7 H7 122.1
C7 C8 S2 113.0(3)
C7 C8 H8 123.5
S2 C8 H8 123.5
C14 C9 C10 118.3(3)
C14 C9 P 125.1(3)
C10 C9 P 116.6(3)
C11 C10 C9 120.8(4)
C11 C10 H10 119.6
C9 C10 H10 119.6
C12 C11 C10 120.3(4)
C12 C11 H11 119.8
C10 C11 H11 119.8
C13 C12 C11 120.1(4)
C13 C12 H12 120.0
C11 C12 H12 120.0
C12 C13 C14 120.5(4)
C12 C13 H13 119.7
C14 C13 H13 119.7
C9 C14 C13 120.0(4)
C9 C14 H14 120.0
C13 C14 H14 120.0
C16 C15 C20 119.1(3)
C16 C15 P 116.4(3)
C20 C15 P 124.5(2)
C15 C16 C17 120.4(4)
C15 C16 H16 119.8
C17 C16 H16 119.8
C18 C17 C16 120.0(4)
C18 C17 H17 120.0
C16 C17 H17 120.0
C19 C18 C17 119.3(4)
C19 C18 H18 120.3
C17 C18 H18 120.3
C20 C19 C18 121.1(4)
C20 C19 H19 119.5
C18 C19 H19 119.5
C19 C20 C15 120.0(3)
C19 C20 H20 120.0
C15 C20 H20 120.0
O P C1 110.19(14)
O P C15 111.63(14)
C1 P C15 108.71(15)
O P C9 111.70(15)
C1 P C9 107.62(14)
C15 P C9 106.83(14)
C4 S1 C1 92.74(15)
C8 S2 C5 93.20(19)

loop_
_geom_bond_atom_site_label_1
_geom_bond_atom_site_label_2
_geom_bond_distance
C1 C2 1.360(4)
C1 S1 1.714(3)
C1 P 1.788(3)
C2 C3 1.396(5)
C2 H2 0.9300
C3 C4 1.375(4)
C3 H3 0.9300
C4 C5 1.450(4)
C4 S1 1.708(3)
C5 C6 1.473(4)
C5 S2 1.691(3)
C6 C7 1.432(5)
C6 H6 0.9300
C7 C8 1.325(6)
C7 H7 0.9300
C8 S2 1.669(4)
C8 H8 0.9300
C9 C14 1.366(5)
C9 C10 1.388(5)
C9 P 1.803(3)
C10 C11 1.362(6)
C10 H10 0.9300
C11 C12 1.358(7)
C11 H11 0.9300
C12 C13 1.347(6)
C12 H12 0.9300
C13 C14 1.391(5)
C13 H13 0.9300
C14 H14 0.9300
C15 C16 1.380(5)
C15 C20 1.388(4)
C15 P 1.803(3)
C16 C17 1.387(5)
C16 H16 0.9300
C17 C18 1.379(6)
C17 H17 0.9300
C18 C19 1.374(6)
C18 H18 0.9300
C19 C20 1.371(5)
C19 H19 0.9300
C20 H20 0.9300
O P 1.483(2)

loop_
_geom_torsion_atom_site_label_1
_geom_torsion_atom_site_label_2
_geom_torsion_atom_site_label_3
_geom_torsion_atom_site_label_4
_geom_torsion
S1 C1 C2 C3 0.9(4)
P C1 C2 C3 -178.3(3)
C1 C2 C3 C4 -0.5(5)
C2 C3 C4 C5 179.5(3)
C2 C3 C4 S1 -0.2(4)
C3 C4 C5 C6 14.6(5)
S1 C4 C5 C6 -165.7(2)
C3 C4 C5 S2 -163.8(3)
S1 C4 C5 S2 15.9(4)
C4 C5 C6 C7 -178.9(3)
S2 C5 C6 C7 -0.3(3)
C5 C6 C7 C8 -0.1(5)
C6 C7 C8 S2 0.5(5)
C14 C9 C10 C11 -1.1(7)
P C9 C10 C11 178.9(4)
C9 C10 C11 C12 0.3(8)
C10 C11 C12 C13 0.6(8)
C11 C12 C13 C14 -0.8(7)
C10 C9 C14 C13 0.9(6)
P C9 C14 C13 -179.0(3)
C12 C13 C14 C9 0.1(7)
C20 C15 C16 C17 -1.0(5)
P C15 C16 C17 178.5(3)
C15 C16 C17 C18 0.2(6)
C16 C17 C18 C19 0.4(6)
C17 C18 C19 C20 -0.1(6)
C18 C19 C20 C15 -0.8(6)
C16 C15 C20 C19 1.3(5)
P C15 C20 C19 -178.2(3)
C2 C1 P O 174.6(3)
S1 C1 P O -4.6(2)
C2 C1 P C15 -62.7(4)
S1 C1 P C15 118.00(18)
C2 C1 P C9 52.6(4)
S1 C1 P C9 -126.64(18)
C16 C15 P O -19.5(3)
C20 C15 P O 159.9(3)
C16 C15 P C1 -141.3(3)
C20 C15 P C1 38.2(3)
C16 C15 P C9 102.8(3)
C20 C15 P C9 -77.7(3)
C14 C9 P O 173.6(3)
C10 C9 P O -6.4(3)
C14 C9 P C1 -65.4(3)
C10 C9 P C1 114.7(3)
C14 C9 P C15 51.2(3)
C10 C9 P C15 -128.7(3)
C3 C4 S1 C1 0.6(3)
C5 C4 S1 C1 -179.1(3)
C2 C1 S1 C4 -0.9(3)
P C1 S1 C4 178.52(18)
C7 C8 S2 C5 -0.6(3)
C4 C5 S2 C8 179.1(3)
C6 C5 S2 C8 0.5(3)

loop_
_cod_related_entry_id
_cod_related_entry_database
_cod_related_entry_code
1 ChemSpider 30661220
